data_7209558
loop_
_publ_author_name
'Kosaka, Yosuke'
'Yamamoto, Hiroshi M.'
'Tajima, Akiko'
'Nakao, Akiko'
'Cui, Hengbo'
'Kato, Reizo'

_publ_section_title
;
 Supramolecular Ni(dmit)2 salts with halopyridinium cations -development
 of multifunctional molecular conductors with the use of competing
 supramolecular interactions
;
_journal_issue 16
_journal_name_full CrystEngComm
_journal_page_first 3200
_journal_paper_doi 10.1039/c2ce26841h
_journal_volume 15
_journal_year 2013
_chemical_formula_moiety 'C18 H6 I2 N Ni2 S20 '
_chemical_formula_sum 'C18 H6 I2 N Ni2 S20'
_chemical_formula_weight 1248.66
_space_group_IT_number 2
_symmetry_cell_setting triclinic
_symmetry_Int_Tables_number 2
_symmetry_space_group_name_Hall '-P 1'
_symmetry_space_group_name_H-M 'P -1'
_cell_angle_alpha 81.935(10)
_cell_angle_beta 96.406(11)
_cell_angle_gamma 99.938(11)
_cell_formula_units_Z 2
_cell_length_a 7.427(2)
_cell_length_b 11.680(3)
_cell_length_c 21.199(7)
_cell_measurement_reflns_used 4244
_cell_measurement_temperature 295
_cell_measurement_theta_max 27.5
_cell_measurement_theta_min 3.0
_cell_volume 1786.2(9)
_computing_cell_refinement CRYSTALCLEAR
_computing_data_collection CRYSTALCLEAR
_computing_data_reduction CrystalStructure
_computing_publication_material 'CrystalStructure 3.8'
_computing_structure_refinement CRYSTALS
_computing_structure_solution SIR97
_diffrn_ambient_temperature 295
_diffrn_measured_fraction_theta_full 0.95
_diffrn_measured_fraction_theta_max 0.95
_diffrn_measurement_device_type MERCURY
_diffrn_radiation_type 'Mo K\a'
_diffrn_radiation_wavelength 0.71070
_diffrn_reflns_av_R_equivalents 0.039
_diffrn_reflns_limit_h_max 8
_diffrn_reflns_limit_h_min -9
_diffrn_reflns_limit_k_max 14
_diffrn_reflns_limit_k_min -14
_diffrn_reflns_limit_l_max 27
_diffrn_reflns_limit_l_min -19
_diffrn_reflns_number 13804
_diffrn_reflns_theta_full 27.48
_diffrn_reflns_theta_max 27.48
_exptl_absorpt_coefficient_mu 3.972
_exptl_absorpt_correction_T_max 0.452
_exptl_absorpt_correction_T_min 0.316
_exptl_absorpt_correction_type multi-scan
_exptl_absorpt_process_details MERCURY
_exptl_crystal_colour Black
_exptl_crystal_density_diffrn 2.322
_exptl_crystal_density_method 'not measured'
_exptl_crystal_description Platelet
_exptl_crystal_F_000 1206.00
_exptl_crystal_size_max 0.30
_exptl_crystal_size_mid 0.20
_exptl_crystal_size_min 0.20
_refine_diff_density_max 1.60
_refine_diff_density_min -1.17
_refine_ls_extinction_method none
_refine_ls_goodness_of_fit_ref 1.005
_refine_ls_hydrogen_treatment noref
_refine_ls_number_parameters 388
_refine_ls_number_reflns 5369
_refine_ls_R_factor_gt 0.0559
_refine_ls_shift/su_max 0.0000
_refine_ls_structure_factor_coef Fsqd
_refine_ls_weighting_details 'w = 1/[0.0038Fo^2^ + 1.0000\s(Fo^2^)]/(4Fo^2^)'
_refine_ls_weighting_scheme calc
_refine_ls_wR_factor_ref 0.1679
_reflns_number_gt 5313
_reflns_number_total 7510
_reflns_threshold_expression F^2^>2.0\s(F^2^)
_cod_data_source_file c2ce26841h.txt
_cod_data_source_block '__276'
_cod_original_formula_sum 'C18 H6 I2 N Ni2 S20 '
_cod_database_code 7209558

loop_
_symmetry_equiv_pos_site_id
_symmetry_equiv_pos_as_xyz
1 +X,+Y,+Z
2 -X,-Y,-Z

loop_
_atom_site_label
_atom_site_type_symbol
_atom_site_fract_x
_atom_site_fract_y
_atom_site_fract_z
_atom_site_U_iso_or_equiv
_atom_site_adp_type
_atom_site_occupancy
_atom_site_symmetry_multiplicity
_atom_site_calc_flag
_atom_site_refinement_flags
I(1) I 0.73317(9) -0.00180(5) 0.94560(3) 0.05296(19) Uani 1.00 1 d .
I(2) I 0.68649(9) 0.51438(5) 0.92485(3) 0.04828(18) Uani 1.00 1 d .
N(I1) Ni 0.12633(13) 0.35488(8) 0.58947(5) 0.0310(2) Uani 1.00 1 d .
N(I2) Ni 0.38285(13) 0.12798(8) 0.48129(4) 0.0298(2) Uani 1.00 1 d .
S(1) S 0.2768(2) 0.45809(18) 0.66075(10) 0.0367(5) Uani 1.00 1 d .
S(2) S -0.0247(2) 0.23294(18) 0.65904(10) 0.0381(5) Uani 1.00 1 d .
S(3) S 0.2733(2) 0.48245(18) 0.52245(10) 0.0376(5) Uani 1.00 1 d .
S(4) S -0.0125(2) 0.25337(18) 0.51553(10) 0.0370(5) Uani 1.00 1 d .
S(5) S 0.2818(3) 0.4240(2) 0.80412(11) 0.0482(6) Uani 1.00 1 d .
S(6) S -0.0107(3) 0.2258(2) 0.80357(11) 0.0479(6) Uani 1.00 1 d .
S(7) S 0.2626(3) 0.5090(2) 0.37930(10) 0.0397(5) Uani 1.00 1 d .
S(8) S -0.0023(3) 0.29544(19) 0.37167(11) 0.0411(5) Uani 1.00 1 d .
S(9) S 0.1613(4) 0.3058(3) 0.92780(13) 0.0773(9) Uani 1.00 1 d .
S(10) S 0.1371(4) 0.4344(2) 0.25248(12) 0.0580(7) Uani 1.00 1 d .
S(11) S 0.5286(2) 0.22899(18) 0.55511(10) 0.0356(5) Uani 1.00 1 d .
S(12) S 0.2308(2) 0.00408(18) 0.55002(10) 0.0376(5) Uani 1.00 1 d .
S(13) S 0.5374(2) 0.25371(18) 0.41511(10) 0.0368(5) Uani 1.00 1 d .
S(14) S 0.2295(2) 0.03301(17) 0.40597(10) 0.0340(5) Uani 1.00 1 d .
S(15) S 0.5136(3) 0.19647(19) 0.69829(10) 0.0388(5) Uani 1.00 1 d .
S(16) S 0.2400(3) -0.01253(19) 0.69402(11) 0.0419(5) Uani 1.00 1 d .
S(17) S 0.5227(2) 0.28138(18) 0.27046(10) 0.0372(5) Uani 1.00 1 d .
S(18) S 0.2408(2) 0.07961(18) 0.26154(10) 0.0379(5) Uani 1.00 1 d .
S(19) S 0.3727(4) 0.0748(2) 0.81923(12) 0.0605(7) Uani 1.00 1 d .
S(20) S 0.3681(3) 0.2227(2) 0.14148(10) 0.0451(6) Uani 1.00 1 d .
N(1) N 0.8103(9) 0.2512(6) 1.0793(3) 0.045(2) Uani 1.00 1 d .
C(1) C 0.1972(10) 0.3851(6) 0.7290(3) 0.0323(19) Uani 1.00 1 d .
C(2) C 0.0611(10) 0.2883(6) 0.7280(3) 0.034(2) Uani 1.00 1 d .
C(3) C 0.1912(10) 0.4352(6) 0.4512(3) 0.034(2) Uani 1.00 1 d .
C(4) C 0.0641(10) 0.3331(7) 0.4483(3) 0.034(2) Uani 1.00 1 d .
C(5) C 0.1423(13) 0.3166(8) 0.8496(4) 0.049(2) Uani 1.00 1 d .
C(6) C 0.1321(11) 0.4132(7) 0.3300(4) 0.039(2) Uani 1.00 1 d .
C(7) C 0.4436(10) 0.1547(7) 0.6224(3) 0.035(2) Uani 1.00 1 d .
C(8) C 0.3149(10) 0.0551(7) 0.6197(4) 0.035(2) Uani 1.00 1 d .
C(9) C 0.4528(10) 0.2083(6) 0.3428(3) 0.034(2) Uani 1.00 1 d .
C(10) C 0.3172(10) 0.1118(6) 0.3391(3) 0.0299(19) Uani 1.00 1 d .
C(11) C 0.3745(11) 0.0849(7) 0.7411(4) 0.040(2) Uani 1.00 1 d .
C(12) C 0.3771(11) 0.1949(6) 0.2213(3) 0.034(2) Uani 1.00 1 d .
C(13) C 0.7975(12) 0.1533(7) 1.0525(4) 0.040(2) Uani 1.00 1 d .
C(14) C 0.7470(12) 0.1520(7) 0.9882(4) 0.042(2) Uani 1.00 1 d .
C(15) C 0.7062(13) 0.2509(7) 0.9502(4) 0.046(2) Uani 1.00 1 d .
C(16) C 0.7235(11) 0.3539(7) 0.9787(4) 0.039(2) Uani 1.00 1 d .
C(17) C 0.7717(11) 0.3518(7) 1.0438(4) 0.041(2) Uani 1.00 1 d .
C(18) C 0.8648(14) 0.2505(10) 1.1486(4) 0.059(3) Uani 1.00 1 d .
H(1) H 0.8217 0.0817 1.0785 0.047 Uiso 1.00 1 c R
H(2) H 0.6665 0.2516 0.9053 0.055 Uiso 1.00 1 c R
H(3) H 0.7833 0.4218 1.0643 0.050 Uiso 1.00 1 c R
H(4) H 0.9413 0.3235 1.1561 0.070 Uiso 1.00 1 c R
H(5) H 0.7576 0.2437 1.1712 0.070 Uiso 1.00 1 c R
H(6) H 0.9288 0.1883 1.1645 0.070 Uiso 1.00 1 c R

loop_
_atom_site_aniso_label
_atom_site_aniso_U_11
_atom_site_aniso_U_22
_atom_site_aniso_U_33
_atom_site_aniso_U_12
_atom_site_aniso_U_13
_atom_site_aniso_U_23
I(1) 0.0573(4) 0.0417(3) 0.0598(4) 0.0056(2) 0.0017(3) -0.0115(2)
I(2) 0.0594(4) 0.0426(3) 0.0401(3) 0.0047(2) 0.0008(2) -0.0026(2)
N(I1) 0.0308(5) 0.0315(5) 0.0300(5) 0.0019(4) 0.0002(3) -0.0069(3)
N(I2) 0.0297(5) 0.0313(5) 0.0268(5) 0.0006(4) 0.0010(3) -0.0045(3)
S(1) 0.0395(10) 0.0356(10) 0.0313(10) -0.0059(8) 0.0040(7) -0.0059(7)
S(2) 0.0389(10) 0.0371(10) 0.0352(11) -0.0036(8) 0.0012(8) -0.0069(8)
S(3) 0.0400(10) 0.0367(10) 0.0325(10) -0.0069(8) 0.0018(8) -0.0087(8)
S(4) 0.0359(10) 0.0353(10) 0.0379(11) -0.0017(8) 0.0013(8) -0.0092(8)
S(5) 0.0520(13) 0.0540(13) 0.0330(11) -0.0084(11) 0.0027(9) -0.0078(9)
S(6) 0.0478(12) 0.0533(13) 0.0379(12) -0.0058(10) 0.0091(9) -0.0023(10)
S(7) 0.0411(11) 0.0436(11) 0.0336(11) 0.0029(9) 0.0050(8) -0.0055(8)
S(8) 0.0448(11) 0.0411(11) 0.0373(11) 0.0035(9) -0.0036(8) -0.0147(8)
S(9) 0.0744(19) 0.113(2) 0.0337(13) -0.0153(18) 0.0104(12) -0.0060(14)
S(10) 0.0729(17) 0.0764(17) 0.0299(11) 0.0227(14) 0.0021(10) -0.0127(11)
S(11) 0.0379(10) 0.0367(10) 0.0288(10) -0.0039(8) 0.0030(7) -0.0043(7)
S(12) 0.0390(10) 0.0355(10) 0.0343(11) -0.0061(8) 0.0050(8) -0.0046(8)
S(13) 0.0412(10) 0.0372(10) 0.0284(10) -0.0057(8) 0.0032(8) -0.0065(7)
S(14) 0.0364(10) 0.0325(9) 0.0302(10) -0.0038(8) 0.0047(7) -0.0043(7)
S(15) 0.0440(11) 0.0407(11) 0.0297(10) 0.0020(9) 0.0013(8) -0.0054(8)
S(16) 0.0489(12) 0.0383(11) 0.0356(11) 0.0007(9) 0.0103(9) 0.0024(8)
S(17) 0.0443(11) 0.0340(10) 0.0306(10) -0.0021(8) 0.0052(8) -0.0039(7)
S(18) 0.0426(11) 0.0380(10) 0.0303(10) -0.0030(9) 0.0019(8) -0.0076(8)
S(19) 0.0806(19) 0.0680(16) 0.0299(12) 0.0109(14) 0.0073(11) 0.0047(10)
S(20) 0.0640(14) 0.0415(11) 0.0303(10) 0.0098(10) 0.0026(9) -0.0060(8)
N(1) 0.041(3) 0.056(4) 0.036(4) 0.004(3) 0.003(3) -0.006(3)
C(1) 0.034(3) 0.038(4) 0.026(3) 0.005(3) 0.001(2) -0.011(3)
C(2) 0.036(4) 0.034(4) 0.031(4) 0.004(3) 0.004(3) -0.002(3)
C(3) 0.037(4) 0.035(4) 0.029(4) 0.009(3) -0.001(3) -0.004(3)
C(4) 0.035(4) 0.041(4) 0.028(3) 0.008(3) -0.004(3) -0.011(3)
C(5) 0.048(5) 0.054(5) 0.043(5) 0.001(4) 0.007(4) -0.004(4)
C(6) 0.039(4) 0.047(4) 0.036(4) 0.017(3) -0.005(3) -0.013(3)
C(7) 0.036(4) 0.046(4) 0.025(3) 0.008(3) 0.000(3) -0.008(3)
C(8) 0.032(3) 0.039(4) 0.035(4) 0.014(3) 0.003(3) 0.002(3)
C(9) 0.037(4) 0.035(4) 0.034(4) 0.003(3) 0.013(3) -0.009(3)
C(10) 0.029(3) 0.033(3) 0.030(3) 0.009(3) -0.001(2) -0.008(2)
C(11) 0.034(4) 0.045(4) 0.039(4) 0.011(3) 0.001(3) -0.001(3)
C(12) 0.042(4) 0.031(3) 0.031(4) 0.008(3) 0.007(3) -0.005(3)
C(13) 0.044(4) 0.030(4) 0.045(5) -0.000(3) 0.013(3) 0.001(3)
C(14) 0.045(4) 0.032(4) 0.049(5) 0.003(3) 0.006(3) -0.013(3)
C(15) 0.058(5) 0.048(5) 0.030(4) 0.003(4) 0.006(3) -0.006(3)
C(16) 0.041(4) 0.040(4) 0.038(4) 0.010(3) 0.009(3) -0.003(3)
C(17) 0.044(4) 0.040(4) 0.039(4) 0.009(3) 0.005(3) -0.006(3)
C(18) 0.055(5) 0.079(7) 0.037(5) 0.004(5) -0.007(4) -0.005(4)

loop_
_atom_type_symbol
_atom_type_description
_atom_type_scat_dispersion_real
_atom_type_scat_dispersion_imag
_atom_type_scat_source
C C 0.003 0.002
;
International Tables for Crystallography
(1992, Vol. C, Tables 4.2.6.8 and 6.1.1.4)
;
H H 0.000 0.000
;
International Tables for Crystallography
(1992, Vol. C, Table 6.1.1.4)
;
N N 0.006 0.003
;
International Tables for Crystallography
(1992, Vol. C, Tables 4.2.6.8 and 6.1.1.4)
;
S S 0.125 0.123
;
International Tables for Crystallography
(1992, Vol. C, Tables 4.2.6.8 and 6.1.1.4)
;
Ni Ni 0.339 1.112
;
International Tables for Crystallography
(1992, Vol. C, Tables 4.2.6.8 and 6.1.1.4)
;
I I -0.474 1.812
;
International Tables for Crystallography
(1992, Vol. C, Tables 4.2.6.8 and 6.1.1.4)
;

loop_
_geom_angle_atom_site_label_1
_geom_angle_atom_site_label_2
_geom_angle_atom_site_label_3
_geom_angle
_geom_angle_publ_flag
S(1) N(I1) S(2) 93.45(8) yes
S(1) N(I1) S(3) 84.76(8) yes
S(1) N(I1) S(4) 177.19(9) yes
S(2) N(I1) S(3) 177.35(10) yes
S(2) N(I1) S(4) 88.87(8) yes
S(3) N(I1) S(4) 92.97(8) yes
S(11) N(I2) S(12) 92.49(8) yes
S(11) N(I2) S(13) 85.95(8) yes
S(11) N(I2) S(14) 177.42(9) yes
S(12) N(I2) S(13) 178.43(9) yes
S(12) N(I2) S(14) 88.23(8) yes
S(13) N(I2) S(14) 93.33(8) yes
N(I1) S(1) C(1) 102.2(2) yes
N(I1) S(2) C(2) 101.3(2) yes
N(I1) S(3) C(3) 102.7(2) yes
N(I1) S(4) C(4) 102.5(2) yes
C(1) S(5) C(5) 98.1(4) yes
C(2) S(6) C(5) 97.9(4) yes
C(3) S(7) C(6) 97.1(3) yes
C(4) S(8) C(6) 97.6(3) yes
N(I2) S(11) C(7) 102.6(2) yes
N(I2) S(12) C(8) 102.0(2) yes
N(I2) S(13) C(9) 102.6(2) yes
N(I2) S(14) C(10) 101.8(2) yes
C(7) S(15) C(11) 97.5(3) yes
C(8) S(16) C(11) 97.3(3) yes
C(9) S(17) C(12) 97.6(3) yes
C(10) S(18) C(12) 97.3(3) yes
C(13) N(1) C(17) 120.7(7) yes
C(13) N(1) C(18) 119.8(7) yes
C(17) N(1) C(18) 119.5(8) yes
S(1) C(1) S(5) 122.9(4) yes
S(1) C(1) C(2) 121.0(6) yes
S(5) C(1) C(2) 116.1(5) yes
S(2) C(2) S(6) 123.2(4) yes
S(2) C(2) C(1) 121.9(6) yes
S(6) C(2) C(1) 114.8(5) yes
S(3) C(3) S(7) 122.2(4) yes
S(3) C(3) C(4) 120.8(6) yes
S(7) C(3) C(4) 117.0(6) yes
S(4) C(4) S(8) 124.1(4) yes
S(4) C(4) C(3) 120.9(6) yes
S(8) C(4) C(3) 114.9(5) yes
S(5) C(5) S(6) 113.0(5) yes
S(5) C(5) S(9) 121.5(5) yes
S(6) C(5) S(9) 125.5(5) yes
S(7) C(6) S(8) 113.4(4) yes
S(7) C(6) S(10) 122.0(4) yes
S(8) C(6) S(10) 124.6(5) yes
S(11) C(7) S(15) 123.1(4) yes
S(11) C(7) C(8) 120.6(6) yes
S(15) C(7) C(8) 116.3(6) yes
S(12) C(8) S(16) 122.6(4) yes
S(12) C(8) C(7) 122.2(6) yes
S(16) C(8) C(7) 115.2(6) yes
S(13) C(9) S(17) 123.2(4) yes
S(13) C(9) C(10) 120.8(6) yes
S(17) C(9) C(10) 116.0(6) yes
S(14) C(10) S(18) 123.3(4) yes
S(14) C(10) C(9) 121.6(6) yes
S(18) C(10) C(9) 115.1(5) yes
S(15) C(11) S(16) 113.7(5) yes
S(15) C(11) S(19) 122.3(5) yes
S(16) C(11) S(19) 124.1(4) yes
S(17) C(12) S(18) 114.0(4) yes
S(17) C(12) S(20) 122.3(4) yes
S(18) C(12) S(20) 123.6(4) yes
N(1) C(13) C(14) 120.8(7) yes
I(1) C(14) C(13) 120.6(6) yes
I(1) C(14) C(15) 118.4(6) yes
C(13) C(14) C(15) 120.9(8) yes
C(14) C(15) C(16) 117.8(8) yes
I(2) C(16) C(15) 121.8(6) yes
I(2) C(16) C(17) 118.4(6) yes
C(15) C(16) C(17) 119.8(7) yes
N(1) C(17) C(16) 119.9(8) yes
N(1) C(13) H(1) 119.8 no
C(14) C(13) H(1) 119.4 no
C(14) C(15) H(2) 122.6 no
C(16) C(15) H(2) 119.6 no
N(1) C(17) H(3) 119.1 no
C(16) C(17) H(3) 120.9 no
N(1) C(18) H(4) 109.4 no
N(1) C(18) H(5) 109.6 no
N(1) C(18) H(6) 111.1 no
H(4) C(18) H(5) 107.6 no
H(4) C(18) H(6) 109.4 no
H(5) C(18) H(6) 109.6 no

loop_
_geom_bond_atom_site_label_1
_geom_bond_atom_site_label_2
_geom_bond_distance
_geom_bond_publ_flag
I(1) C(14) 2.103(9) yes
I(2) C(16) 2.097(8) yes
N(I1) S(1) 2.157(2) yes
N(I1) S(2) 2.166(2) yes
N(I1) S(3) 2.150(2) yes
N(I1) S(4) 2.160(2) yes
N(I2) S(11) 2.171(2) yes
N(I2) S(12) 2.169(2) yes
N(I2) S(13) 2.155(2) yes
N(I2) S(14) 2.175(2) yes
S(1) C(1) 1.686(7) yes
S(2) C(2) 1.695(8) yes
S(3) C(3) 1.694(8) yes
S(4) C(4) 1.688(7) yes
S(5) C(1) 1.737(7) yes
S(5) C(5) 1.735(9) yes
S(6) C(2) 1.765(8) yes
S(6) C(5) 1.730(9) yes
S(7) C(3) 1.733(7) yes
S(7) C(6) 1.736(8) yes
S(8) C(4) 1.739(8) yes
S(8) C(6) 1.746(8) yes
S(9) C(5) 1.638(10) yes
S(10) C(6) 1.631(9) yes
S(11) C(7) 1.688(8) yes
S(12) C(8) 1.686(8) yes
S(13) C(9) 1.709(8) yes
S(14) C(10) 1.707(7) yes
S(15) C(7) 1.744(8) yes
S(15) C(11) 1.733(8) yes
S(16) C(8) 1.764(8) yes
S(16) C(11) 1.731(8) yes
S(17) C(9) 1.734(8) yes
S(17) C(12) 1.715(7) yes
S(18) C(10) 1.749(7) yes
S(18) C(12) 1.721(7) yes
S(19) C(11) 1.644(9) yes
S(20) C(12) 1.675(8) yes
N(1) C(13) 1.332(12) yes
N(1) C(17) 1.360(11) yes
N(1) C(18) 1.480(12) yes
C(1) C(2) 1.381(10) yes
C(3) C(4) 1.391(10) yes
C(7) C(8) 1.375(10) yes
C(9) C(10) 1.381(10) yes
C(13) C(14) 1.374(12) yes
C(14) C(15) 1.372(12) yes
C(15) C(16) 1.400(13) yes
C(16) C(17) 1.386(12) yes
C(13) H(1) 0.968 no
C(15) H(2) 0.963 no
C(17) H(3) 0.966 no
C(18) H(4) 0.962 no
C(18) H(5) 0.960 no
C(18) H(6) 0.938 no

loop_
_geom_contact_atom_site_label_1
_geom_contact_atom_site_label_2
_geom_contact_distance
_geom_contact_site_symmetry_2
I(1) S(20) 3.315(2) 2_656
I(2) S(20) 3.265(2) 2_666
N(I1) C(7) 3.547(8) .
N(I2) C(4) 3.599(8) .
S(1) S(7) 3.560(3) 2_666
S(1) S(17) 3.578(2) 2_666
S(2) S(15) 3.559(3) 1_455
S(3) S(3) 3.541(3) 2_666
S(3) S(13) 3.530(2) 2_666
S(4) S(11) 3.555(3) 1_455
S(4) S(12) 3.548(2) 2_556
S(6) S(19) 3.562(4) .
S(7) S(1) 3.560(3) 2_666
S(7) S(11) 3.574(3) 2_666
S(8) S(13) 3.574(3) 1_455
S(9) C(14) 3.558(9) 1_455
S(9) C(15) 3.403(10) 1_455
S(10) S(17) 3.587(3) .
S(10) C(18) 3.519(11) 1_454
S(11) S(4) 3.555(3) 1_655
S(11) S(7) 3.574(3) 2_666
S(12) S(4) 3.548(2) 2_556
S(12) S(14) 3.582(3) 2_556
S(13) S(3) 3.530(2) 2_666
S(13) S(8) 3.574(3) 1_655
S(14) S(12) 3.582(3) 2_556
S(15) S(2) 3.559(3) 1_655
S(17) S(1) 3.578(2) 2_666
S(17) S(10) 3.587(3) .
S(19) S(6) 3.562(4) .
S(20) I(1) 3.315(2) 2_656
S(20) I(2) 3.265(2) 2_666
C(2) C(11) 3.566(12) .
C(4) N(I2) 3.599(8) .
C(7) N(I1) 3.547(8) .
C(8) C(10) 3.586(11) 2_656
C(10) C(8) 3.586(11) 2_656
C(11) C(2) 3.566(12) .
C(14) S(9) 3.558(9) 1_655
C(15) S(9) 3.403(10) 1_655
C(18) S(10) 3.519(11) 1_656
I(2) H(4) 3.538 2_767
S(6) H(2) 3.476 1_455
S(9) H(3) 3.163 2_667
S(10) H(4) 2.720 1_454
S(17) H(5) 3.002 1_554
S(18) H(6) 3.230 1_454
S(19) H(1) 2.966 2_657
S(19) H(2) 3.312 .
S(19) H(6) 3.475 2_657
S(20) H(5) 2.866 1_554
S(20) H(6) 3.300 1_454
C(12) H(5) 3.064 1_554
C(12) H(6) 3.404 1_454
H(1) S(19) 2.966 2_657
H(2) S(6) 3.476 1_655
H(2) S(19) 3.312 .
H(3) S(9) 3.163 2_667
H(4) I(2) 3.538 2_767
H(4) S(10) 2.720 1_656
H(5) S(17) 3.002 1_556
H(5) S(20) 2.866 1_556
H(5) C(12) 3.064 1_556
H(6) S(18) 3.230 1_656
H(6) S(19) 3.475 2_657
H(6) S(20) 3.300 1_656
H(6) C(12) 3.404 1_656

loop_
_geom_torsion_atom_site_label_1
_geom_torsion_atom_site_label_2
_geom_torsion_atom_site_label_3
_geom_torsion_atom_site_label_4
_geom_torsion
S(1) N(I1) S(2) C(2) 0.0(2)
S(2) N(I1) S(1) C(1) 1.3(3)
S(1) N(I1) S(3) C(3) -179.2(3)
S(3) N(I1) S(1) C(1) 179.3(3)
S(1) N(I1) S(4) C(4) -38.5(19)
S(4) N(I1) S(1) C(1) -144.4(18)
S(2) N(I1) S(3) C(3) -131.7(19)
S(3) N(I1) S(2) C(2) -47(2)
S(2) N(I1) S(4) C(4) 175.7(3)
S(4) N(I1) S(2) C(2) 178.5(3)
S(3) N(I1) S(4) C(4) -2.4(3)
S(4) N(I1) S(3) C(3) 2.4(3)
S(11) N(I2) S(12) C(8) -1.1(3)
S(12) N(I2) S(11) C(7) 0.4(3)
S(11) N(I2) S(13) C(9) -177.4(3)
S(13) N(I2) S(11) C(7) -179.7(3)
S(11) N(I2) S(14) C(10) 73(2)
S(14) N(I2) S(11) C(7) 106.5(19)
S(12) N(I2) S(13) C(9) -176(3)
S(13) N(I2) S(12) C(8) -3(3)
S(12) N(I2) S(14) C(10) 179.5(2)
S(14) N(I2) S(12) C(8) -178.6(3)
S(13) N(I2) S(14) C(10) -0.4(3)
S(14) N(I2) S(13) C(9) 0.2(2)
N(I1) S(1) C(1) S(5) 175.9(4)
N(I1) S(1) C(1) C(2) -2.9(7)
N(I1) S(2) C(2) S(6) 179.7(4)
N(I1) S(2) C(2) C(1) -1.9(7)
N(I1) S(3) C(3) S(7) 179.0(4)
N(I1) S(3) C(3) C(4) -2.0(7)
N(I1) S(4) C(4) S(8) -179.5(4)
N(I1) S(4) C(4) C(3) 1.8(7)
C(1) S(5) C(5) S(6) -0.8(6)
C(1) S(5) C(5) S(9) 178.7(7)
C(5) S(5) C(1) S(1) 179.7(5)
C(5) S(5) C(1) C(2) -1.5(8)
C(2) S(6) C(5) S(5) 2.1(6)
C(2) S(6) C(5) S(9) -177.3(7)
C(5) S(6) C(2) S(2) 175.3(6)
C(5) S(6) C(2) C(1) -3.2(7)
C(3) S(7) C(6) S(8) 0.3(5)
C(3) S(7) C(6) S(10) 179.9(4)
C(6) S(7) C(3) S(3) 178.7(5)
C(6) S(7) C(3) C(4) -0.4(7)
C(4) S(8) C(6) S(7) -0.1(4)
C(4) S(8) C(6) S(10) -179.7(5)
C(6) S(8) C(4) S(4) -178.9(6)
C(6) S(8) C(4) C(3) -0.1(5)
N(I2) S(11) C(7) S(15) 179.6(4)
N(I2) S(11) C(7) C(8) 0.7(8)
N(I2) S(12) C(8) S(16) -180.0(4)
N(I2) S(12) C(8) C(7) 1.9(8)
N(I2) S(13) C(9) S(17) 177.7(4)
N(I2) S(13) C(9) C(10) 0.2(5)
N(I2) S(14) C(10) S(18) -178.0(4)
N(I2) S(14) C(10) C(9) 0.6(7)
C(7) S(15) C(11) S(16) 0.7(6)
C(7) S(15) C(11) S(19) -179.1(6)
C(11) S(15) C(7) S(11) -180.0(5)
C(11) S(15) C(7) C(8) -1.0(8)
C(8) S(16) C(11) S(15) -0.4(6)
C(8) S(16) C(11) S(19) 179.4(6)
C(11) S(16) C(8) S(12) -178.6(5)
C(11) S(16) C(8) C(7) -0.3(6)
C(9) S(17) C(12) S(18) -1.8(5)
C(9) S(17) C(12) S(20) 177.3(6)
C(12) S(17) C(9) S(13) -176.8(5)
C(12) S(17) C(9) C(10) 0.8(7)
C(10) S(18) C(12) S(17) 2.0(5)
C(10) S(18) C(12) S(20) -177.1(5)
C(12) S(18) C(10) S(14) 177.2(5)
C(12) S(18) C(10) C(9) -1.5(7)
C(13) N(1) C(17) C(16) -1.8(12)
C(17) N(1) C(13) C(14) 0.7(11)
C(18) N(1) C(13) C(14) 180.0(7)
C(18) N(1) C(17) C(16) 178.9(8)
S(1) C(1) C(2) S(2) 3.5(11)
S(1) C(1) C(2) S(6) -178.0(4)
S(5) C(1) C(2) S(2) -175.4(4)
S(5) C(1) C(2) S(6) 3.2(9)
S(3) C(3) C(4) S(4) 0.1(8)
S(3) C(3) C(4) S(8) -178.7(4)
S(7) C(3) C(4) S(4) 179.2(4)
S(7) C(3) C(4) S(8) 0.3(7)
S(11) C(7) C(8) S(12) -1.8(11)
S(11) C(7) C(8) S(16) 179.9(3)
S(15) C(7) C(8) S(12) 179.1(5)
S(15) C(7) C(8) S(16) 0.9(9)
S(13) C(9) C(10) S(14) -0.6(10)
S(13) C(9) C(10) S(18) 178.1(4)
S(17) C(9) C(10) S(14) -178.2(4)
S(17) C(9) C(10) S(18) 0.5(9)
N(1) C(13) C(14) I(1) 178.5(6)
N(1) C(13) C(14) C(15) -0.8(13)
I(1) C(14) C(15) C(16) -177.4(6)
C(13) C(14) C(15) C(16) 2.0(13)
C(14) C(15) C(16) I(2) 174.9(6)
C(14) C(15) C(16) C(17) -3.1(13)
I(2) C(16) C(17) N(1) -175.1(6)
C(15) C(16) C(17) N(1) 3.0(12)
